data_1502963
loop_
_publ_author_name
'Getmanenko, Yulia A.'
'Tongwa, Paul'
'Timofeeva, Tatiana V.'
'Marder, Seth R.'

_publ_section_exptl_refinement
;                                              
Problem: the value of Rint is greater that 0.25
Response: crystal quality very poor                 
;
_publ_section_title
;
 Base-catalyzed halogen dance reaction and oxidative coupling sequence as
 a convenient method for the preparation of dihalo-bisheteroarenes.
;
_journal_issue 9
_journal_name_full 'Organic letters'
_journal_page_first 2136
_journal_page_last 2139
_journal_paper_doi 10.1021/ol1006423
_journal_volume 12
_journal_year 2010
_chemical_formula_moiety 'C12 H18 Br2 N2 S2 Si2'
_chemical_formula_sum 'C12 H18 Br2 N2 S2 Si2'
_chemical_formula_weight 470.40
_space_group_IT_number 86
_symmetry_cell_setting tetragonal
_symmetry_space_group_name_Hall '-P 4bc'
_symmetry_space_group_name_H-M 'P 42/n :2'
_atom_sites_solution_hydrogens mixed
_atom_sites_solution_primary direct
_atom_sites_solution_secondary difmap
_audit_creation_method SHELXL-97
_cell_angle_alpha 90.00
_cell_angle_beta 90.00
_cell_angle_gamma 90.00
_cell_formula_units_Z 8
_cell_length_a 23.990(5)
_cell_length_b 23.990(5)
_cell_length_c 6.922(2)
_cell_measurement_reflns_used 1945
_cell_measurement_temperature 100(2)
_cell_measurement_theta_max 24.3384
_cell_measurement_theta_min 3.0587
_cell_volume 3983.8(16)
_computing_cell_refinement 'SAINT+ ver. 6.2 (Bruker, 2001)'
_computing_data_collection 'APEX2  (Bruker, 2005)'
_computing_data_reduction 'SAINT+ ver. 6.2 (Bruker, 2001)'
_computing_molecular_graphics 'SHELXTL ver. 6.12 (Sheldrick, 2001)'
_computing_publication_material 'SHELXTL ver. 6.12 (Sheldrick, 2001)'
_computing_structure_refinement 'SHELXL-97 (Sheldrick, 2008)'
_computing_structure_solution 'SHELXS-97 (Sheldrick, 2008)'
_diffrn_ambient_temperature 100(2)
_diffrn_measured_fraction_theta_full 0.990
_diffrn_measured_fraction_theta_max 0.990
_diffrn_measurement_device_type 'Bruker SMART APEX II CCD area detector'
_diffrn_measurement_method 'phi and omega scans'
_diffrn_radiation_monochromator graphite
_diffrn_radiation_source 'fine-focus sealed tube'
_diffrn_radiation_type MoK\a
_diffrn_radiation_wavelength 0.71073
_diffrn_reflns_av_R_equivalents 0.0821
_diffrn_reflns_av_sigmaI/netI 0.0489
_diffrn_reflns_limit_h_max 29
_diffrn_reflns_limit_h_min -29
_diffrn_reflns_limit_k_max 29
_diffrn_reflns_limit_k_min -29
_diffrn_reflns_limit_l_max 8
_diffrn_reflns_limit_l_min -8
_diffrn_reflns_number 39216
_diffrn_reflns_theta_full 25.98
_diffrn_reflns_theta_max 25.98
_diffrn_reflns_theta_min 1.70
_exptl_absorpt_coefficient_mu 4.393
_exptl_absorpt_correction_T_max 0.4737
_exptl_absorpt_correction_T_min 0.2174
_exptl_absorpt_correction_type multi-scan
_exptl_absorpt_process_details 'SADABS (Sheldrick, 2003)'
_exptl_crystal_colour pink
_exptl_crystal_density_diffrn 1.569
_exptl_crystal_density_meas ?
_exptl_crystal_density_method 'not measured'
_exptl_crystal_description block
_exptl_crystal_F_000 1872
_exptl_crystal_size_max 0.50
_exptl_crystal_size_mid 0.30
_exptl_crystal_size_min 0.20
_refine_diff_density_max 0.819
_refine_diff_density_min -1.201
_refine_diff_density_rms 0.193
_refine_ls_extinction_method none
_refine_ls_goodness_of_fit_ref 0.779
_refine_ls_hydrogen_treatment constr
_refine_ls_matrix_type full
_refine_ls_number_parameters 181
_refine_ls_number_reflns 3868
_refine_ls_number_restraints 0
_refine_ls_restrained_S_all 0.779
_refine_ls_R_factor_all 0.1593
_refine_ls_R_factor_gt 0.0640
_refine_ls_shift/su_max 0.001
_refine_ls_shift/su_mean 0.000
_refine_ls_structure_factor_coef Fsqd
_refine_ls_weighting_details 'calc w=1/[\s^2^(Fo^2^)+(0.0916P)^2^+0.0000P] where P=(Fo^2^+2Fc^2^)/3'
_refine_ls_weighting_scheme calc
_refine_ls_wR_factor_gt 0.1397
_refine_ls_wR_factor_ref 0.1839
_reflns_number_gt 1761
_reflns_number_total 3868
_reflns_threshold_expression >2sigma(I)
_cod_data_source_file ol1006423_si_002.cif
_cod_data_source_block 6
_cod_depositor_comments
;
The following automatic conversions were performed:

'_symmetry_cell_setting' value 'Tetragonal' changed to 'tetragonal'
according to /home/saulius/struct/CIF-dictionaries/cif_core.dic
dictionary named 'cif_core.dic' version 2.4.2 from 2011-04-26.

Automatic conversion script
Id: cif_fix_values 1715 2011-07-08 13:25:40Z adriana 

The following automatic conversions were performed:

'_exptl_crystal_density_meas' value 'not measured' was changed to '?'
- the value is perceived as not measured.

Automatic conversion script
Id: cif_fix_values 3008 2015-01-20 13:52:24Z robertas 
;
_cod_original_cell_volume 3983.6(17)
_cod_original_sg_symbol_H-M P4(2)/n
_cod_database_code 1502963

loop_
_symmetry_equiv_pos_as_xyz
'x, y, z'
'-x+1/2, -y+1/2, z'
'-y, x+1/2, z+1/2'
'y+1/2, -x, z+1/2'
'-x, -y, -z'
'x-1/2, y-1/2, -z'
'y, -x-1/2, -z-1/2'
'-y-1/2, x, -z-1/2'

loop_
_atom_site_label
_atom_site_type_symbol
_atom_site_fract_x
_atom_site_fract_y
_atom_site_fract_z
_atom_site_U_iso_or_equiv
_atom_site_adp_type
_atom_site_occupancy
_atom_site_symmetry_multiplicity
_atom_site_calc_flag
_atom_site_refinement_flags
Br1 Br 0.18662(4) 0.97569(4) -0.59174(16) 0.0434(3) Uani 1 1 d .
Br2 Br 0.03415(4) 1.18083(4) 0.16899(15) 0.0421(3) Uani 1 1 d .
Si1 Si 0.12069(11) 0.84064(11) -0.6972(4) 0.0350(6) Uani 1 1 d .
Si2 Si 0.16878(11) 1.12172(11) 0.0242(4) 0.0333(6) Uani 1 1 d .
S1 S 0.01716(9) 0.91307(10) -0.5779(3) 0.0321(6) Uani 1 1 d .
S2 S 0.08854(10) 1.01880(9) -0.0375(3) 0.0321(6) Uani 1 1 d .
N1 N 0.0015(3) 1.0721(3) 0.0765(10) 0.0315(18) Uani 1 1 d .
N2 N 0.0757(3) 1.0021(3) -0.5266(10) 0.0336(18) Uani 1 1 d .
C1 C 0.1409(5) 0.8513(5) -0.9537(14) 0.054(3) Uani 1 1 d .
H1A H 0.1077 0.8601 -1.0301 0.081 Uiso 1 1 calc R
H1B H 0.1582 0.8172 -1.0037 0.081 Uiso 1 1 calc R
H1C H 0.1675 0.8822 -0.9624 0.081 Uiso 1 1 calc R
C2 C 0.1825(5) 0.8218(5) -0.543(2) 0.064(3) Uani 1 1 d .
H2A H 0.2104 0.8516 -0.5506 0.095 Uiso 1 1 calc R
H2B H 0.1989 0.7869 -0.5902 0.095 Uiso 1 1 calc R
H2C H 0.1705 0.8171 -0.4090 0.095 Uiso 1 1 calc R
C3 C 0.0663(4) 0.7854(4) -0.6772(16) 0.052(3) Uani 1 1 d .
H3A H 0.0543 0.7822 -0.5423 0.077 Uiso 1 1 calc R
H3B H 0.0817 0.7497 -0.7205 0.077 Uiso 1 1 calc R
H3C H 0.0343 0.7953 -0.7582 0.077 Uiso 1 1 calc R
C4 C 0.0881(4) 0.9076(4) -0.6127(12) 0.028(2) Uani 1 1 d .
C5 C 0.1095(4) 0.9590(4) -0.5760(13) 0.032(2) Uani 1 1 d .
C6 C 0.0238(4) 0.9827(4) -0.5233(11) 0.027(2) Uani 1 1 d .
C7 C 0.0460(4) 1.1066(3) 0.0825(12) 0.033(2) Uani 1 1 d .
C8 C 0.0190(4) 1.0238(3) 0.0126(11) 0.027(2) Uani 1 1 d .
C9 C 0.0977(4) 1.0876(4) 0.0294(12) 0.030(2) Uani 1 1 d .
C10 C 0.1663(5) 1.1834(4) -0.1394(16) 0.049(3) Uani 1 1 d .
H10A H 0.1378 1.2095 -0.0936 0.074 Uiso 1 1 calc R
H10B H 0.1571 1.1712 -0.2707 0.074 Uiso 1 1 calc R
H10C H 0.2027 1.2019 -0.1399 0.074 Uiso 1 1 calc R
C11 C 0.2176(4) 1.0690(4) -0.0730(15) 0.048(3) Uani 1 1 d .
H11A H 0.2042 1.0559 -0.1988 0.072 Uiso 1 1 calc R
H11B H 0.2199 1.0374 0.0166 0.072 Uiso 1 1 calc R
H11C H 0.2547 1.0857 -0.0882 0.072 Uiso 1 1 calc R
C12 C 0.1865(4) 1.1428(4) 0.2784(14) 0.045(3) Uani 1 1 d .
H12A H 0.2228 1.1615 0.2797 0.067 Uiso 1 1 calc R
H12B H 0.1881 1.1095 0.3606 0.067 Uiso 1 1 calc R
H12C H 0.1579 1.1683 0.3275 0.067 Uiso 1 1 calc R

loop_
_atom_site_aniso_label
_atom_site_aniso_U_11
_atom_site_aniso_U_22
_atom_site_aniso_U_33
_atom_site_aniso_U_23
_atom_site_aniso_U_13
_atom_site_aniso_U_12
Br1 0.0307(6) 0.0428(6) 0.0567(7) 0.0029(5) -0.0018(5) -0.0051(4)
Br2 0.0482(6) 0.0262(5) 0.0519(6) -0.0073(5) 0.0037(5) 0.0034(4)
Si1 0.0348(15) 0.0320(15) 0.0381(15) -0.0011(12) 0.0018(12) 0.0027(11)
Si2 0.0355(15) 0.0283(14) 0.0361(14) 0.0000(12) -0.0020(12) 0.0010(11)
S1 0.0317(13) 0.0338(13) 0.0308(12) -0.0009(10) -0.0004(10) -0.0021(10)
S2 0.0379(14) 0.0299(13) 0.0285(11) -0.0030(10) -0.0037(10) 0.0060(10)
N1 0.042(5) 0.025(4) 0.027(4) 0.003(3) -0.012(3) 0.005(3)
N2 0.041(5) 0.040(5) 0.020(4) 0.006(3) -0.005(4) -0.002(4)
C1 0.060(7) 0.056(7) 0.046(7) -0.008(6) 0.013(6) 0.015(6)
C2 0.048(7) 0.052(8) 0.091(10) 0.002(7) -0.014(7) 0.002(6)
C3 0.056(7) 0.042(6) 0.056(7) -0.006(5) -0.006(6) -0.006(5)
C4 0.034(5) 0.029(5) 0.022(4) 0.008(4) 0.006(4) 0.000(4)
C5 0.028(5) 0.035(5) 0.032(5) -0.005(4) -0.003(4) -0.001(4)
C6 0.039(6) 0.032(5) 0.012(4) 0.000(4) 0.003(4) 0.000(4)
C7 0.051(6) 0.020(5) 0.028(5) -0.003(4) -0.005(4) -0.002(4)
C8 0.040(5) 0.029(5) 0.012(4) 0.002(4) -0.006(4) 0.005(4)
C9 0.033(5) 0.032(5) 0.026(5) 0.003(4) -0.009(4) 0.012(4)
C10 0.057(7) 0.036(6) 0.055(7) 0.009(5) 0.005(6) 0.008(5)
C11 0.038(6) 0.055(7) 0.052(7) 0.008(5) -0.002(5) -0.002(5)
C12 0.039(6) 0.043(6) 0.051(7) -0.011(5) -0.014(5) 0.002(5)

loop_
_atom_type_symbol
_atom_type_description
_atom_type_scat_dispersion_real
_atom_type_scat_dispersion_imag
_atom_type_scat_source
C C 0.0033 0.0016 'International Tables Vol C Tables 4.2.6.8 and 6.1.1.4'
H H 0.0000 0.0000 'International Tables Vol C Tables 4.2.6.8 and 6.1.1.4'
N N 0.0061 0.0033 'International Tables Vol C Tables 4.2.6.8 and 6.1.1.4'
Si Si 0.0817 0.0704 'International Tables Vol C Tables 4.2.6.8 and 6.1.1.4'
S S 0.1246 0.1234 'International Tables Vol C Tables 4.2.6.8 and 6.1.1.4'
Br Br -0.2901 2.4595 'International Tables Vol C Tables 4.2.6.8 and 6.1.1.4'

loop_
_geom_angle_atom_site_label_1
_geom_angle_atom_site_label_2
_geom_angle_atom_site_label_3
_geom_angle
_geom_angle_site_symmetry_1
_geom_angle_site_symmetry_3
C1 Si1 C3 110.6(5) . .
C1 Si1 C4 106.8(4) . .
C3 Si1 C4 107.0(4) . .
C1 Si1 C2 111.6(6) . .
C3 Si1 C2 109.8(5) . .
C4 Si1 C2 110.9(5) . .
C11 Si2 C10 110.0(5) . .
C11 Si2 C12 112.3(5) . .
C10 Si2 C12 111.3(5) . .
C11 Si2 C9 106.4(4) . .
C10 Si2 C9 109.1(4) . .
C12 Si2 C9 107.6(4) . .
C6 S1 C4 90.8(4) . .
C8 S2 C9 90.2(4) . .
C8 N1 C7 107.4(8) . .
C6 N2 C5 107.3(7) . .
Si1 C1 H1A 109.5 . .
Si1 C1 H1B 109.5 . .
H1A C1 H1B 109.5 . .
Si1 C1 H1C 109.5 . .
H1A C1 H1C 109.5 . .
H1B C1 H1C 109.5 . .
Si1 C2 H2A 109.5 . .
Si1 C2 H2B 109.5 . .
H2A C2 H2B 109.5 . .
Si1 C2 H2C 109.5 . .
H2A C2 H2C 109.5 . .
H2B C2 H2C 109.5 . .
Si1 C3 H3A 109.5 . .
Si1 C3 H3B 109.5 . .
H3A C3 H3B 109.5 . .
Si1 C3 H3C 109.5 . .
H3A C3 H3C 109.5 . .
H3B C3 H3C 109.5 . .
C5 C4 S1 106.1(6) . .
C5 C4 Si1 132.5(7) . .
S1 C4 Si1 121.3(5) . .
N2 C5 C4 120.9(8) . .
N2 C5 Br1 115.9(6) . .
C4 C5 Br1 123.3(7) . .
N2 C6 C6 122.9(10) . 5_574
N2 C6 S1 115.0(6) . .
C6 C6 S1 122.1(9) 5_574 .
N1 C7 C9 120.2(8) . .
N1 C7 Br2 117.7(7) . .
C9 C7 Br2 122.1(7) . .
N1 C8 C8 121.9(10) . 5_575
N1 C8 S2 116.3(7) . .
C8 C8 S2 121.8(8) 5_575 .
C7 C9 S2 105.9(7) . .
C7 C9 Si2 132.6(7) . .
S2 C9 Si2 121.5(5) . .
Si2 C10 H10A 109.5 . .
Si2 C10 H10B 109.5 . .
H10A C10 H10B 109.5 . .
Si2 C10 H10C 109.5 . .
H10A C10 H10C 109.5 . .
H10B C10 H10C 109.5 . .
Si2 C11 H11A 109.5 . .
Si2 C11 H11B 109.5 . .
H11A C11 H11B 109.5 . .
Si2 C11 H11C 109.5 . .
H11A C11 H11C 109.5 . .
H11B C11 H11C 109.5 . .
Si2 C12 H12A 109.5 . .
Si2 C12 H12B 109.5 . .
H12A C12 H12B 109.5 . .
Si2 C12 H12C 109.5 . .
H12A C12 H12C 109.5 . .
H12B C12 H12C 109.5 . .

loop_
_geom_bond_atom_site_label_1
_geom_bond_atom_site_label_2
_geom_bond_distance
_geom_bond_site_symmetry_2
Br1 C5 1.897(9) .
Br2 C7 1.900(8) .
Si1 C1 1.858(10) .
Si1 C3 1.865(10) .
Si1 C4 1.880(9) .
Si1 C2 1.881(11) .
Si2 C11 1.851(10) .
Si2 C10 1.864(10) .
Si2 C12 1.880(10) .
Si2 C9 1.891(9) .
S1 C6 1.721(9) .
S1 C4 1.723(9) .
S2 C8 1.709(9) .
S2 C9 1.729(9) .
N1 C8 1.310(10) .
N1 C7 1.352(11) .
N2 C6 1.330(11) .
N2 C5 1.356(11) .
C1 H1A 0.9800 .
C1 H1B 0.9800 .
C1 H1C 0.9800 .
C2 H2A 0.9800 .
C2 H2B 0.9800 .
C2 H2C 0.9800 .
C3 H3A 0.9800 .
C3 H3B 0.9800 .
C3 H3C 0.9800 .
C4 C5 1.360(12) .
C6 C6 1.447(17) 5_574
C7 C9 1.371(12) .
C8 C8 1.469(17) 5_575
C10 H10A 0.9800 .
C10 H10B 0.9800 .
C10 H10C 0.9800 .
C11 H11A 0.9800 .
C11 H11B 0.9800 .
C11 H11C 0.9800 .
C12 H12A 0.9800 .
C12 H12B 0.9800 .
C12 H12C 0.9800 .

loop_
_geom_torsion_atom_site_label_1
_geom_torsion_atom_site_label_2
_geom_torsion_atom_site_label_3
_geom_torsion_atom_site_label_4
_geom_torsion
_geom_torsion_site_symmetry_4
C6 S1 C4 C5 1.0(6) .
C6 S1 C4 Si1 -176.3(5) .
C1 Si1 C4 C5 -70.1(10) .
C3 Si1 C4 C5 171.4(9) .
C2 Si1 C4 C5 51.7(10) .
C1 Si1 C4 S1 106.4(6) .
C3 Si1 C4 S1 -12.0(7) .
C2 Si1 C4 S1 -131.8(6) .
C6 N2 C5 C4 0.4(11) .
C6 N2 C5 Br1 179.9(6) .
S1 C4 C5 N2 -1.1(10) .
Si1 C4 C5 N2 175.9(6) .
S1 C4 C5 Br1 179.5(5) .
Si1 C4 C5 Br1 -3.6(13) .
C5 N2 C6 C6 -179.8(9) 5_574
C5 N2 C6 S1 0.5(9) .
C4 S1 C6 N2 -0.9(7) .
C4 S1 C6 C6 179.3(9) 5_574
C8 N1 C7 C9 -1.0(11) .
C8 N1 C7 Br2 179.7(6) .
C7 N1 C8 C8 -179.8(9) 5_575
C7 N1 C8 S2 0.9(9) .
C9 S2 C8 N1 -0.5(7) .
C9 S2 C8 C8 -179.8(9) 5_575
N1 C7 C9 S2 0.7(10) .
Br2 C7 C9 S2 179.9(5) .
N1 C7 C9 Si2 -178.2(6) .
Br2 C7 C9 Si2 1.0(12) .
C8 S2 C9 C7 -0.1(7) .
C8 S2 C9 Si2 179.0(5) .
C11 Si2 C9 C7 -178.3(9) .
C10 Si2 C9 C7 -59.7(10) .
C12 Si2 C9 C7 61.1(10) .
C11 Si2 C9 S2 2.9(7) .
C10 Si2 C9 S2 121.5(6) .
C12 Si2 C9 S2 -117.7(6) .
